data_7046573
loop_
_publ_author_name
'Zhai, Yuan-Qi'
'Deng, Yi-Fei'
'Zheng, Yan-Zhen'

_publ_section_title
;
 Pseudotetrahedral cobalt(ii) complexes with PNP-ligands showing uniaxial
 magnetic anisotropy.
;
_journal_issue 27
_journal_name_full 'Dalton transactions (Cambridge, England : 2003)'
_journal_page_first 8874
_journal_page_last 8878
_journal_paper_doi 10.1039/c8dt01683f
_journal_volume 47
_journal_year 2018
_chemical_formula_sum 'C38 H33 Cl2 Co N P2'
_chemical_formula_weight 695.42
_space_group_IT_number 33
_space_group_name_Hall 'P 2c -2n'
_space_group_name_H-M_alt 'P n a 21'
_symmetry_cell_setting orthorhombic
_symmetry_space_group_name_Hall 'P 2c -2n'
_symmetry_space_group_name_H-M 'P n a 21'
_atom_sites_solution_hydrogens geom
_atom_sites_solution_primary direct
_atom_sites_solution_secondary difmap
_audit_block_doi 10.5517/ccdc.csd.cc1zcrx0
_audit_creation_method SHELXL-97
_audit_update_record
;
2018-03-09 deposited with the CCDC.
2018-06-05 downloaded from the CCDC.
;
_cell_angle_alpha 90.00
_cell_angle_beta 90.00
_cell_angle_gamma 90.00
_cell_formula_units_Z 4
_cell_length_a 17.191(4)
_cell_length_b 10.438(3)
_cell_length_c 19.367(4)
_cell_measurement_reflns_used 3977
_cell_measurement_temperature 296(2)
_cell_measurement_theta_max 27.61
_cell_measurement_theta_min 2.21
_cell_volume 3475.2(15)
_computing_cell_refinement 'Bruker SMART'
_computing_data_collection 'Bruker SMART'
_computing_data_reduction 'Bruker SAINT'
_computing_molecular_graphics 'Bruker SHELXTL'
_computing_publication_material 'Bruker SHELXTL'
_computing_structure_refinement 'Bruker SHELXTL'
_computing_structure_solution 'Bruker SHELXTL'
_diffrn_ambient_temperature 296(2)
_diffrn_measured_fraction_theta_full 0.992
_diffrn_measured_fraction_theta_max 0.992
_diffrn_measurement_device_type 'CCD area detector'
_diffrn_measurement_method 'phi and omega scans'
_diffrn_radiation_monochromator graphite
_diffrn_radiation_source 'fine-focus sealed tube'
_diffrn_radiation_type MoK\a
_diffrn_radiation_wavelength 0.71073
_diffrn_reflns_av_R_equivalents 0.0460
_diffrn_reflns_av_sigmaI/netI 0.0648
_diffrn_reflns_limit_h_max 21
_diffrn_reflns_limit_h_min -22
_diffrn_reflns_limit_k_max 13
_diffrn_reflns_limit_k_min -13
_diffrn_reflns_limit_l_max 23
_diffrn_reflns_limit_l_min -25
_diffrn_reflns_number 18336
_diffrn_reflns_theta_full 27.53
_diffrn_reflns_theta_max 27.53
_diffrn_reflns_theta_min 2.10
_exptl_absorpt_coefficient_mu 0.767
_exptl_absorpt_correction_T_max 0.794
_exptl_absorpt_correction_T_min 0.699
_exptl_absorpt_correction_type multi-scan
_exptl_crystal_colour blue
_exptl_crystal_density_diffrn 1.329
_exptl_crystal_density_method 'not measured'
_exptl_crystal_description block
_exptl_crystal_F_000 1436
_exptl_crystal_size_max 0.5
_exptl_crystal_size_mid 0.4
_exptl_crystal_size_min 0.3
_refine_diff_density_max 0.561
_refine_diff_density_min -0.390
_refine_diff_density_rms 0.052
_refine_ls_abs_structure_details 'Flack H D (1983), Acta Cryst. A39, 876-881'
_refine_ls_abs_structure_Flack 0.008(13)
_refine_ls_extinction_method none
_refine_ls_goodness_of_fit_ref 1.154
_refine_ls_hydrogen_treatment mixed
_refine_ls_matrix_type full
_refine_ls_number_parameters 400
_refine_ls_number_reflns 7138
_refine_ls_number_restraints 1
_refine_ls_restrained_S_all 1.154
_refine_ls_R_factor_all 0.0820
_refine_ls_R_factor_gt 0.0439
_refine_ls_shift/su_max 0.000
_refine_ls_shift/su_mean 0.000
_refine_ls_structure_factor_coef Fsqd
_refine_ls_weighting_details 'calc w=1/[\s^2^(Fo^2^)+(0.0000P)^2^+0.0000P] where P=(Fo^2^+2Fc^2^)/3'
_refine_ls_weighting_scheme calc
_refine_ls_wR_factor_gt 0.0483
_refine_ls_wR_factor_ref 0.0534
_reflns_number_gt 4906
_reflns_number_total 7138
_reflns_threshold_expression >2sigma(I)
_cod_data_source_file c8dt01683f2.cif
_cod_data_source_block a
_cod_depositor_comments 'Adding full bibliography for 7046573--7046574.cif.'
_cod_original_sg_symbol_H-M 'P n a 21 '
_cod_database_code 7046573

loop_
_symmetry_equiv_pos_as_xyz
'x, y, z'
'-x, -y, z+1/2'
'-x+1/2, y+1/2, z+1/2'
'x+1/2, -y+1/2, z'

loop_
_atom_site_label
_atom_site_type_symbol
_atom_site_fract_x
_atom_site_fract_y
_atom_site_fract_z
_atom_site_U_iso_or_equiv
_atom_site_adp_type
_atom_site_occupancy
_atom_site_symmetry_multiplicity
_atom_site_calc_flag
_atom_site_refinement_flags
Co1 Co 0.263012(18) 0.91912(4) 0.62256(3) 0.03763(10) Uani 1 1 d .
P1 P 0.20730(5) 0.98012(10) 0.73126(4) 0.0366(2) Uani 1 1 d .
P2 P 0.29264(4) 0.69676(7) 0.62402(6) 0.03842(18) Uani 1 1 d .
Cl1 Cl 0.37958(4) 1.01327(9) 0.61562(6) 0.0701(3) Uani 1 1 d .
Cl2 Cl 0.19298(6) 0.96803(11) 0.52856(5) 0.0595(3) Uani 1 1 d .
N1 N 0.13107(13) 0.7777(2) 0.65278(12) 0.0383(7) Uani 1 1 d .
H1 H 0.1314 0.8546 0.6368 0.046 Uiso 1 1 calc R
C1 C 0.26563(17) 1.0567(3) 0.79771(15) 0.0379(8) Uani 1 1 d .
C2 C 0.3456(2) 1.0386(4) 0.79897(17) 0.0579(11) Uani 1 1 d .
H2 H 0.3690 0.9844 0.7670 0.069 Uiso 1 1 calc R
C3 C 0.3903(2) 1.1006(4) 0.8474(2) 0.0738(13) Uani 1 1 d .
H3 H 0.4439 1.0893 0.8469 0.089 Uiso 1 1 calc R
C4 C 0.3582(3) 1.1777(4) 0.8959(2) 0.0650(13) Uani 1 1 d .
H4 H 0.3893 1.2172 0.9289 0.078 Uiso 1 1 calc R
C5 C 0.2799(3) 1.1966(4) 0.89569(19) 0.0697(12) Uani 1 1 d .
H5 H 0.2572 1.2497 0.9286 0.084 Uiso 1 1 calc R
C6 C 0.2341(2) 1.1373(4) 0.84693(18) 0.0617(11) Uani 1 1 d .
H6 H 0.1807 1.1518 0.8471 0.074 Uiso 1 1 calc R
C7 C 0.12545(18) 1.0881(3) 0.72047(15) 0.0417(9) Uani 1 1 d .
C8 C 0.1353(3) 1.1961(4) 0.68193(19) 0.0764(13) Uani 1 1 d .
H8 H 0.1828 1.2118 0.6606 0.092 Uiso 1 1 calc R
C9 C 0.0746(3) 1.2830(4) 0.6745(2) 0.1040(18) Uani 1 1 d .
H9 H 0.0822 1.3571 0.6487 0.125 Uiso 1 1 calc R
C10 C 0.0038(3) 1.2608(5) 0.7047(2) 0.0952(17) Uani 1 1 d .
H10 H -0.0365 1.3194 0.6995 0.114 Uiso 1 1 calc R
C11 C -0.0070(2) 1.1527(4) 0.7424(2) 0.0772(13) Uani 1 1 d .
H11 H -0.0549 1.1366 0.7630 0.093 Uiso 1 1 calc R
C12 C 0.05373(19) 1.0664(4) 0.75006(19) 0.0597(10) Uani 1 1 d .
H12 H 0.0459 0.9923 0.7757 0.072 Uiso 1 1 calc R
C13 C 0.12761(16) 0.7530(3) 0.72609(16) 0.0367(8) Uani 1 1 d .
C14 C 0.16361(16) 0.8411(3) 0.77052(16) 0.0343(8) Uani 1 1 d .
C15 C 0.16268(18) 0.8161(4) 0.84168(17) 0.0475(9) Uani 1 1 d .
H15 H 0.1859 0.8745 0.8715 0.057 Uiso 1 1 calc R
C16 C 0.1284(2) 0.7076(4) 0.86893(19) 0.0520(11) Uani 1 1 d .
C17 C 0.1297(2) 0.6805(5) 0.94588(19) 0.0891(15) Uani 1 1 d .
H17A H 0.1347 0.7596 0.9707 0.134 Uiso 1 1 calc R
H17B H 0.1731 0.6260 0.9565 0.134 Uiso 1 1 calc R
H17C H 0.0823 0.6387 0.9591 0.134 Uiso 1 1 calc R
C18 C 0.0930(2) 0.6232(4) 0.8230(2) 0.0613(11) Uani 1 1 d .
H18 H 0.0693 0.5497 0.8402 0.074 Uiso 1 1 calc R
C19 C 0.09197(18) 0.6454(3) 0.75277(19) 0.0498(10) Uani 1 1 d .
H19 H 0.0673 0.5878 0.7234 0.060 Uiso 1 1 calc R
C20 C 0.13392(17) 0.6696(3) 0.60795(16) 0.0363(9) Uani 1 1 d .
C21 C 0.06734(19) 0.6207(3) 0.57769(17) 0.0461(9) Uani 1 1 d .
H21 H 0.0196 0.6602 0.5853 0.055 Uiso 1 1 calc R
C22 C 0.07136(18) 0.5151(4) 0.53692(17) 0.0482(9) Uani 1 1 d .
H22 H 0.0260 0.4844 0.5167 0.058 Uiso 1 1 calc R
C23 C 0.14111(19) 0.4512(3) 0.52420(17) 0.0470(9) Uani 1 1 d .
C24 C 0.1449(2) 0.3328(4) 0.4798(2) 0.0727(12) Uani 1 1 d .
H24A H 0.1711 0.3525 0.4373 0.109 Uiso 1 1 calc R
H24B H 0.0931 0.3036 0.4700 0.109 Uiso 1 1 calc R
H24C H 0.1729 0.2668 0.5038 0.109 Uiso 1 1 calc R
C25 C 0.20805(19) 0.5027(3) 0.55338(15) 0.0441(9) Uani 1 1 d .
H25 H 0.2555 0.4628 0.5451 0.053 Uiso 1 1 calc R
C26 C 0.20630(16) 0.6109(3) 0.59421(14) 0.0368(8) Uani 1 1 d .
C27 C 0.31800(18) 0.6357(4) 0.70883(16) 0.0414(9) Uani 1 1 d .
C28 C 0.3781(2) 0.6953(4) 0.7438(2) 0.0574(12) Uani 1 1 d .
H28 H 0.4065 0.7592 0.7217 0.069 Uiso 1 1 calc R
C29 C 0.3966(3) 0.6623(5) 0.8101(2) 0.0785(15) Uani 1 1 d .
H29 H 0.4381 0.7017 0.8325 0.094 Uiso 1 1 calc R
C30 C 0.3537(3) 0.5709(6) 0.8430(2) 0.0897(17) Uani 1 1 d .
H30 H 0.3649 0.5506 0.8887 0.108 Uiso 1 1 calc R
C31 C 0.2946(3) 0.5087(5) 0.8099(2) 0.0882(16) Uani 1 1 d .
H31 H 0.2662 0.4459 0.8328 0.106 Uiso 1 1 calc R
C32 C 0.27677(19) 0.5399(4) 0.7411(2) 0.0637(11) Uani 1 1 d .
H32 H 0.2376 0.4964 0.7178 0.076 Uiso 1 1 calc R
C33 C 0.37060(19) 0.6426(4) 0.56749(18) 0.0489(10) Uani 1 1 d .
C34 C 0.4166(2) 0.5388(4) 0.5820(2) 0.0746(13) Uani 1 1 d .
H34 H 0.4088 0.4931 0.6226 0.090 Uiso 1 1 calc R
C35 C 0.4740(2) 0.5017(5) 0.5371(3) 0.1073(18) Uani 1 1 d .
H35 H 0.5048 0.4309 0.5474 0.129 Uiso 1 1 calc R
C36 C 0.4862(3) 0.5679(7) 0.4779(3) 0.115(2) Uani 1 1 d .
H36 H 0.5245 0.5415 0.4471 0.138 Uiso 1 1 calc R
C37 C 0.4417(3) 0.6744(6) 0.4633(2) 0.0918(18) Uani 1 1 d .
H37 H 0.4505 0.7201 0.4228 0.110 Uiso 1 1 calc R
C38 C 0.3846(2) 0.7133(5) 0.50806(19) 0.0622(14) Uani 1 1 d .
H38 H 0.3556 0.7865 0.4987 0.075 Uiso 1 1 calc R

loop_
_atom_site_aniso_label
_atom_site_aniso_U_11
_atom_site_aniso_U_22
_atom_site_aniso_U_33
_atom_site_aniso_U_23
_atom_site_aniso_U_13
_atom_site_aniso_U_12
Co1 0.0360(2) 0.0421(2) 0.0349(2) 0.0027(3) 0.0018(3) -0.00340(19)
P1 0.0366(5) 0.0372(6) 0.0358(5) 0.0020(5) 0.0038(4) -0.0034(5)
P2 0.0293(4) 0.0451(5) 0.0408(4) -0.0010(6) 0.0019(6) 0.0003(3)
Cl1 0.0551(5) 0.0903(7) 0.0648(7) -0.0044(7) 0.0090(6) -0.0344(4)
Cl2 0.0628(7) 0.0678(8) 0.0478(6) 0.0127(6) -0.0091(5) -0.0001(6)
N1 0.0504(16) 0.0242(17) 0.0402(17) 0.0011(12) 0.0028(12) -0.0062(13)
C1 0.0420(19) 0.036(2) 0.0358(19) 0.0012(16) 0.0023(16) -0.0084(17)
C2 0.052(2) 0.065(3) 0.057(3) -0.013(2) -0.007(2) 0.007(2)
C3 0.051(3) 0.096(4) 0.074(3) -0.018(3) -0.016(2) 0.001(3)
C4 0.076(3) 0.070(4) 0.049(3) 0.006(3) -0.017(3) -0.020(3)
C5 0.084(3) 0.074(3) 0.051(2) -0.025(2) 0.006(2) -0.010(3)
C6 0.048(2) 0.081(3) 0.056(2) -0.021(2) 0.004(2) -0.001(2)
C7 0.046(2) 0.044(2) 0.035(2) 0.0028(18) 0.0002(16) 0.0056(18)
C8 0.101(3) 0.058(3) 0.071(3) 0.029(3) 0.032(2) 0.022(3)
C9 0.172(5) 0.065(4) 0.075(3) 0.032(3) 0.040(3) 0.048(4)
C10 0.105(4) 0.101(4) 0.080(4) 0.008(3) -0.005(3) 0.063(4)
C11 0.053(3) 0.071(3) 0.108(4) 0.002(3) -0.006(2) 0.014(2)
C12 0.051(2) 0.045(3) 0.083(3) 0.014(2) 0.000(2) 0.005(2)
C13 0.0315(18) 0.036(2) 0.043(2) 0.0087(19) 0.0062(17) 0.0085(16)
C14 0.0320(18) 0.035(2) 0.036(2) 0.0018(17) 0.0042(15) 0.0033(15)
C15 0.046(2) 0.055(3) 0.041(2) 0.003(2) 0.0024(18) -0.0033(19)
C16 0.048(3) 0.058(3) 0.050(3) 0.020(2) 0.006(2) -0.001(2)
C17 0.104(3) 0.101(4) 0.063(3) 0.030(3) 0.007(3) -0.024(3)
C18 0.060(3) 0.047(3) 0.077(3) 0.022(2) 0.016(2) -0.012(2)
C19 0.047(2) 0.045(2) 0.057(3) -0.003(2) 0.0057(19) -0.0102(18)
C20 0.0369(18) 0.032(2) 0.040(3) -0.0005(16) -0.0009(17) -0.0026(15)
C21 0.036(2) 0.048(3) 0.054(2) 0.000(2) -0.0016(17) 0.0007(18)
C22 0.040(2) 0.055(3) 0.049(2) -0.001(2) -0.0084(18) -0.0122(19)
C23 0.054(2) 0.042(3) 0.046(2) -0.0057(18) -0.0005(19) -0.0123(19)
C24 0.085(3) 0.062(3) 0.071(3) -0.023(2) -0.001(2) -0.010(2)
C25 0.046(2) 0.041(2) 0.045(2) -0.0012(17) 0.0021(17) -0.0012(18)
C26 0.0354(18) 0.033(2) 0.043(2) -0.0017(15) -0.0017(14) 0.0018(15)
C27 0.031(2) 0.051(2) 0.042(2) 0.0024(19) 0.0020(16) 0.0106(18)
C28 0.055(3) 0.067(3) 0.050(3) -0.002(2) -0.009(2) 0.008(2)
C29 0.070(3) 0.108(4) 0.058(3) -0.012(3) -0.014(3) 0.023(3)
C30 0.084(4) 0.132(5) 0.053(3) 0.020(3) -0.002(3) 0.046(3)
C31 0.066(3) 0.108(4) 0.091(4) 0.061(3) 0.018(3) 0.017(3)
C32 0.047(2) 0.072(3) 0.072(3) 0.026(2) -0.001(2) 0.003(2)
C33 0.0282(19) 0.065(3) 0.054(3) -0.011(2) -0.0020(18) -0.0009(19)
C34 0.059(3) 0.086(4) 0.078(3) -0.010(3) 0.010(2) 0.025(3)
C35 0.069(3) 0.138(5) 0.115(4) -0.029(4) 0.017(3) 0.050(3)
C36 0.056(3) 0.193(7) 0.095(5) -0.058(5) 0.023(3) 0.012(4)
C37 0.057(3) 0.159(6) 0.060(3) -0.013(4) 0.011(3) -0.020(3)
C38 0.041(3) 0.102(4) 0.043(3) -0.002(3) 0.010(2) -0.008(2)

loop_
_atom_type_symbol
_atom_type_description
_atom_type_scat_dispersion_real
_atom_type_scat_dispersion_imag
_atom_type_scat_source
C C 0.0033 0.0016 'International Tables Vol C Tables 4.2.6.8 and 6.1.1.4'
H H 0.0000 0.0000 'International Tables Vol C Tables 4.2.6.8 and 6.1.1.4'
Cl Cl 0.1484 0.1585 'International Tables Vol C Tables 4.2.6.8 and 6.1.1.4'
Co Co 0.3494 0.9721 'International Tables Vol C Tables 4.2.6.8 and 6.1.1.4'
N N 0.0061 0.0033 'International Tables Vol C Tables 4.2.6.8 and 6.1.1.4'
P P 0.1023 0.0942 'International Tables Vol C Tables 4.2.6.8 and 6.1.1.4'

loop_
_geom_angle_atom_site_label_1
_geom_angle_atom_site_label_2
_geom_angle_atom_site_label_3
_geom_angle
Cl1 Co1 Cl2 109.41(5)
Cl1 Co1 P2 103.76(4)
Cl2 Co1 P2 110.32(4)
Cl1 Co1 P1 107.09(4)
Cl2 Co1 P1 115.97(3)
P2 Co1 P1 109.54(4)
C14 P1 C7 103.01(15)
C14 P1 C1 106.59(14)
C7 P1 C1 103.67(15)
C14 P1 Co1 108.85(11)
C7 P1 Co1 111.92(10)
C1 P1 Co1 121.20(11)
C27 P2 C33 104.98(16)
C27 P2 C26 107.99(16)
C33 P2 C26 104.83(15)
C27 P2 Co1 113.90(12)
C33 P2 Co1 116.98(14)
C26 P2 Co1 107.52(10)
C20 N1 C13 117.4(2)
C20 N1 H1 121.3
C13 N1 H1 121.3
C6 C1 C2 117.4(3)
C6 C1 P1 122.7(3)
C2 C1 P1 119.9(3)
C3 C2 C1 120.1(3)
C3 C2 H2 120.0
C1 C2 H2 120.0
C4 C3 C2 121.7(4)
C4 C3 H3 119.2
C2 C3 H3 119.2
C3 C4 C5 119.2(4)
C3 C4 H4 120.4
C5 C4 H4 120.4
C4 C5 C6 120.1(4)
C4 C5 H5 119.9
C6 C5 H5 119.9
C5 C6 C1 121.5(3)
C5 C6 H6 119.3
C1 C6 H6 119.3
C8 C7 C12 118.3(3)
C8 C7 P1 118.7(3)
C12 C7 P1 123.0(3)
C7 C8 C9 120.2(4)
C7 C8 H8 119.9
C9 C8 H8 119.9
C10 C9 C8 120.8(4)
C10 C9 H9 119.6
C8 C9 H9 119.6
C11 C10 C9 119.5(4)
C11 C10 H10 120.3
C9 C10 H10 120.3
C10 C11 C12 119.6(4)
C10 C11 H11 120.2
C12 C11 H11 120.2
C7 C12 C11 121.5(4)
C7 C12 H12 119.2
C11 C12 H12 119.2
C19 C13 C14 120.0(3)
C19 C13 N1 122.1(3)
C14 C13 N1 117.9(3)
C15 C14 C13 118.4(3)
C15 C14 P1 124.7(3)
C13 C14 P1 116.9(2)
C16 C15 C14 122.2(3)
C16 C15 H15 118.9
C14 C15 H15 118.9
C15 C16 C18 117.5(3)
C15 C16 C17 121.5(4)
C18 C16 C17 121.1(4)
C16 C17 H17A 109.5
C16 C17 H17B 109.5
H17A C17 H17B 109.5
C16 C17 H17C 109.5
H17A C17 H17C 109.5
H17B C17 H17C 109.5
C19 C18 C16 122.0(4)
C19 C18 H18 119.0
C16 C18 H18 119.0
C18 C19 C13 120.0(3)
C18 C19 H19 120.0
C13 C19 H19 120.0
C21 C20 C26 119.3(3)
C21 C20 N1 121.5(3)
C26 C20 N1 119.3(3)
C22 C21 C20 120.3(3)
C22 C21 H21 119.9
C20 C21 H21 119.9
C21 C22 C23 122.4(3)
C21 C22 H22 118.8
C23 C22 H22 118.8
C25 C23 C22 117.1(3)
C25 C23 C24 120.9(3)
C22 C23 C24 122.0(3)
C23 C24 H24A 109.5
C23 C24 H24B 109.5
H24A C24 H24B 109.5
C23 C24 H24C 109.5
H24A C24 H24C 109.5
H24B C24 H24C 109.5
C26 C25 C23 122.1(3)
C26 C25 H25 118.9
C23 C25 H25 118.9
C25 C26 C20 118.9(3)
C25 C26 P2 124.4(2)
C20 C26 P2 116.3(2)
C32 C27 C28 119.3(3)
C32 C27 P2 122.9(3)
C28 C27 P2 117.7(3)
C29 C28 C27 121.4(4)
C29 C28 H28 119.3
C27 C28 H28 119.3
C30 C29 C28 119.3(5)
C30 C29 H29 120.4
C28 C29 H29 120.4
C29 C30 C31 121.1(4)
C29 C30 H30 119.5
C31 C30 H30 119.5
C30 C31 C32 119.8(4)
C30 C31 H31 120.1
C32 C31 H31 120.1
C27 C32 C31 119.2(4)
C27 C32 H32 120.4
C31 C32 H32 120.4
C34 C33 C38 119.3(4)
C34 C33 P2 123.2(3)
C38 C33 P2 117.5(3)
C35 C34 C33 120.6(4)
C35 C34 H34 119.7
C33 C34 H34 119.7
C36 C35 C34 120.2(5)
C36 C35 H35 119.9
C34 C35 H35 119.9
C35 C36 C37 119.9(5)
C35 C36 H36 120.0
C37 C36 H36 120.0
C38 C37 C36 120.4(5)
C38 C37 H37 119.8
C36 C37 H37 119.8
C37 C38 C33 119.4(5)
C37 C38 H38 120.3
C33 C38 H38 120.3

loop_
_geom_bond_atom_site_label_1
_geom_bond_atom_site_label_2
_geom_bond_distance
Co1 Cl1 2.2360(9)
Co1 Cl2 2.2415(11)
Co1 P2 2.3764(11)
Co1 P1 2.3987(11)
P1 C14 1.802(3)
P1 C7 1.815(3)
P1 C1 1.817(3)
P2 C27 1.815(3)
P2 C33 1.820(3)
P2 C26 1.827(3)
N1 C20 1.424(3)
N1 C13 1.444(3)
N1 H1 0.8600
C1 C6 1.382(4)
C1 C2 1.388(4)
C2 C3 1.374(4)
C2 H2 0.9300
C3 C4 1.354(5)
C3 H3 0.9300
C4 C5 1.361(5)
C4 H4 0.9300
C5 C6 1.376(4)
C5 H5 0.9300
C6 H6 0.9300
C7 C8 1.363(4)
C7 C12 1.378(4)
C8 C9 1.390(5)
C8 H8 0.9300
C9 C10 1.371(5)
C9 H9 0.9300
C10 C11 1.356(5)
C10 H10 0.9300
C11 C12 1.386(4)
C11 H11 0.9300
C12 H12 0.9300
C13 C19 1.380(4)
C13 C14 1.403(4)
C14 C15 1.403(4)
C15 C16 1.381(5)
C15 H15 0.9300
C16 C18 1.392(5)
C16 C17 1.517(5)
C17 H17A 0.9600
C17 H17B 0.9600
C17 H17C 0.9600
C18 C19 1.380(5)
C18 H18 0.9300
C19 H19 0.9300
C20 C21 1.384(4)
C20 C26 1.412(4)
C21 C22 1.357(4)
C21 H21 0.9300
C22 C23 1.394(4)
C22 H22 0.9300
C23 C25 1.390(4)
C23 C24 1.508(5)
C24 H24A 0.9600
C24 H24B 0.9600
C24 H24C 0.9600
C25 C26 1.380(4)
C25 H25 0.9300
C27 C32 1.376(4)
C27 C28 1.383(5)
C28 C29 1.367(5)
C28 H28 0.9300
C29 C30 1.363(6)
C29 H29 0.9300
C30 C31 1.367(6)
C30 H30 0.9300
C31 C32 1.404(5)
C31 H31 0.9300
C32 H32 0.9300
C33 C34 1.371(5)
C33 C38 1.388(5)
C34 C35 1.371(5)
C34 H34 0.9300
C35 C36 1.356(6)
C35 H35 0.9300
C36 C37 1.377(6)
C36 H36 0.9300
C37 C38 1.371(5)
C37 H37 0.9300
C38 H38 0.9300

loop_
_geom_torsion_atom_site_label_1
_geom_torsion_atom_site_label_2
_geom_torsion_atom_site_label_3
_geom_torsion_atom_site_label_4
_geom_torsion
Cl1 Co1 P1 C14 -136.66(11)
Cl2 Co1 P1 C14 100.89(11)
P2 Co1 P1 C14 -24.74(11)
Cl1 Co1 P1 C7 110.15(13)
Cl2 Co1 P1 C7 -12.30(13)
P2 Co1 P1 C7 -137.94(13)
Cl1 Co1 P1 C1 -12.64(13)
Cl2 Co1 P1 C1 -135.09(13)
P2 Co1 P1 C1 99.27(12)
Cl1 Co1 P2 C27 83.34(13)
Cl2 Co1 P2 C27 -159.55(12)
P1 Co1 P2 C27 -30.74(13)
Cl1 Co1 P2 C33 -39.53(13)
Cl2 Co1 P2 C33 77.57(13)
P1 Co1 P2 C33 -153.61(13)
Cl1 Co1 P2 C26 -157.04(10)
Cl2 Co1 P2 C26 -39.94(11)
P1 Co1 P2 C26 88.88(11)
C14 P1 C1 C6 -81.5(3)
C7 P1 C1 C6 26.8(3)
Co1 P1 C1 C6 153.4(3)
C14 P1 C1 C2 100.6(3)
C7 P1 C1 C2 -151.1(3)
Co1 P1 C1 C2 -24.4(3)
C6 C1 C2 C3 -0.6(5)
P1 C1 C2 C3 177.3(3)
C1 C2 C3 C4 1.7(7)
C2 C3 C4 C5 -1.5(7)
C3 C4 C5 C6 0.3(6)
C4 C5 C6 C1 0.7(6)
C2 C1 C6 C5 -0.5(5)
P1 C1 C6 C5 -178.4(3)
C14 P1 C7 C8 -169.8(3)
C1 P1 C7 C8 79.3(3)
Co1 P1 C7 C8 -53.0(3)
C14 P1 C7 C12 10.9(3)
C1 P1 C7 C12 -100.1(3)
Co1 P1 C7 C12 127.7(3)
C12 C7 C8 C9 1.5(6)
P1 C7 C8 C9 -177.9(3)
C7 C8 C9 C10 -1.0(7)
C8 C9 C10 C11 0.1(7)
C9 C10 C11 C12 0.2(7)
C8 C7 C12 C11 -1.2(5)
P1 C7 C12 C11 178.1(3)
C10 C11 C12 C7 0.4(6)
C20 N1 C13 C19 -30.9(4)
C20 N1 C13 C14 147.6(3)
C19 C13 C14 C15 0.5(4)
N1 C13 C14 C15 -178.1(3)
C19 C13 C14 P1 -179.0(2)
N1 C13 C14 P1 2.4(4)
C7 P1 C14 C15 -96.6(3)
C1 P1 C14 C15 12.2(3)
Co1 P1 C14 C15 144.5(2)
C7 P1 C14 C13 82.9(2)
C1 P1 C14 C13 -168.3(2)
Co1 P1 C14 C13 -36.0(2)
C13 C14 C15 C16 0.7(5)
P1 C14 C15 C16 -179.9(3)
C14 C15 C16 C18 -1.0(6)
C14 C15 C16 C17 178.5(3)
C15 C16 C18 C19 0.3(6)
C17 C16 C18 C19 -179.2(3)
C16 C18 C19 C13 0.9(5)
C14 C13 C19 C18 -1.2(5)
N1 C13 C19 C18 177.3(3)
C13 N1 C20 C21 95.8(3)
C13 N1 C20 C26 -84.0(3)
C26 C20 C21 C22 1.9(5)
N1 C20 C21 C22 -177.9(3)
C20 C21 C22 C23 0.6(5)
C21 C22 C23 C25 -2.1(5)
C21 C22 C23 C24 179.0(3)
C22 C23 C25 C26 1.1(5)
C24 C23 C25 C26 180.0(3)
C23 C25 C26 C20 1.4(4)
C23 C25 C26 P2 -170.9(2)
C21 C20 C26 C25 -2.9(4)
N1 C20 C26 C25 176.9(3)
C21 C20 C26 P2 170.0(2)
N1 C20 C26 P2 -10.2(4)
C27 P2 C26 C25 -93.8(3)
C33 P2 C26 C25 17.8(3)
Co1 P2 C26 C25 142.9(2)
C27 P2 C26 C20 93.8(2)
C33 P2 C26 C20 -154.7(2)
Co1 P2 C26 C20 -29.5(2)
C33 P2 C27 C32 -110.7(3)
C26 P2 C27 C32 0.7(3)
Co1 P2 C27 C32 120.1(3)
C33 P2 C27 C28 74.0(3)
C26 P2 C27 C28 -174.6(3)
Co1 P2 C27 C28 -55.2(3)
C32 C27 C28 C29 -0.9(6)
P2 C27 C28 C29 174.5(3)
C27 C28 C29 C30 -1.6(6)
C28 C29 C30 C31 2.5(7)
C29 C30 C31 C32 -0.7(7)
C28 C27 C32 C31 2.7(5)
P2 C27 C32 C31 -172.6(3)
C30 C31 C32 C27 -1.9(6)
C27 P2 C33 C34 23.3(4)
C26 P2 C33 C34 -90.4(3)
Co1 P2 C33 C34 150.6(3)
C27 P2 C33 C38 -154.9(3)
C26 P2 C33 C38 91.5(3)
Co1 P2 C33 C38 -27.5(3)
C38 C33 C34 C35 -2.5(6)
P2 C33 C34 C35 179.4(3)
C33 C34 C35 C36 0.3(7)
C34 C35 C36 C37 1.3(8)
C35 C36 C37 C38 -0.6(8)
C36 C37 C38 C33 -1.6(7)
C34 C33 C38 C37 3.2(6)
P2 C33 C38 C37 -178.6(3)
